data_4111567
loop_
_publ_author_name
'Robert J. Wright'
'Andrew D. Phillips'
'Shirley Hino'
'Philip P. Power'

_publ_section_title
;
 Synthesis and Reactivity of Dimeric Ar'TlTlAr' and Trimeric (Ar''Tl)3
 (Ar', Ar'' = Bulky Terphenyl Group) Thallium(I) Derivatives: Tl(I)-Tl(I)
 Bonding in Species Ligated by Monodentate Ligands
;
_journal_name_full 'Journal of the American Chemical Society'
_journal_page_first 4794
_journal_page_last 4799
_journal_paper_doi 10.1021/ja0432259
_journal_volume 127
_journal_year 2005
_chemical_formula_sum 'C60 H74 Tl2'
_chemical_formula_weight 1203.93
_chemical_melting_point 447(1)
_chemical_name_common (Dipp*Tl)2
_chemical_name_systematic
; 
 ? 
;
_space_group_IT_number 56
_symmetry_cell_setting orthorhombic
_symmetry_space_group_name_Hall '-P 2ab 2ac'
_symmetry_space_group_name_H-M 'P c c n'
_atom_sites_solution_hydrogens geom
_atom_sites_solution_primary direct
_atom_sites_solution_secondary difmap
_audit_creation_method SHELXL-97
_cell_angle_alpha 90.00
_cell_angle_beta 90.00
_cell_angle_gamma 90.00
_cell_formula_units_Z 4
_cell_length_a 20.648(5)
_cell_length_b 15.547(4)
_cell_length_c 16.395(5)
_cell_measurement_temperature 90(2)
_cell_measurement_theta_max 31.347
_cell_measurement_theta_min 2.333
_cell_volume 5263(2)
_computing_cell_refinement 'Bruker SAINT 6.33B (Bruker 2002)'
_computing_data_collection 'Bruker SMART 5.054 (Bruker 2002)'
_computing_data_reduction 'Bruker SAINT 6.33B (Bruker 2002)'
_computing_molecular_graphics 'SHELXTL 5, XP (Sheldrick, 1994)'
_computing_publication_material 'SHELXL-97 (Sheldrick, 1997)'
_computing_structure_refinement 'SHELXL-97 (Sheldrick, 1997)'
_computing_structure_solution 'SHELXS-97 (Sheldrick, 1990)'
_diffrn_detector_area_resol_mean 8.3
_diffrn_measured_fraction_theta_full 0.999
_diffrn_measured_fraction_theta_max 0.999
_diffrn_measurement_device_type 'Bruker SMART 1000'
_diffrn_measurement_method /w
_diffrn_radiation_monochromator graphite
_diffrn_radiation_source 'normal-focus sealed tube'
_diffrn_reflns_av_R_equivalents 0.0513
_diffrn_reflns_av_sigmaI/netI 0.0262
_diffrn_reflns_limit_h_max 25
_diffrn_reflns_limit_h_min -25
_diffrn_reflns_limit_k_max 19
_diffrn_reflns_limit_k_min -19
_diffrn_reflns_limit_l_max 20
_diffrn_reflns_limit_l_min -20
_diffrn_reflns_number 47509
_diffrn_reflns_theta_full 26.00
_diffrn_reflns_theta_max 26.00
_diffrn_reflns_theta_min 1.64
_diffrn_standards_decay_% <0.1
_diffrn_standards_interval_time
;
frames measured at beginning and end of data collection 
;
_diffrn_standards_number '50 frames remeasured'
_exptl_absorpt_coefficient_mu 6.151
_exptl_absorpt_correction_T_max 0.2977
_exptl_absorpt_correction_T_min 0.1149
_exptl_absorpt_correction_type multi-scan
_exptl_absorpt_process_details 'SADABS 2.0 (Bruker 2002)'
_exptl_crystal_colour 'dark red'
_exptl_crystal_density_diffrn 1.519
_exptl_crystal_description block
_exptl_crystal_F_000 2384
_exptl_crystal_size_max 0.62
_exptl_crystal_size_mid 0.43
_exptl_crystal_size_min 0.26
_refine_diff_density_max 5.073
_refine_diff_density_min -4.082
_refine_diff_density_rms 0.167
_refine_ls_extinction_coef 0.00011(4)
_refine_ls_extinction_expression Fc^*^=kFc[1+0.001xFc^2^\l^3^/sin(2\q)]^-1/4^
_refine_ls_extinction_method SHELXL
_refine_ls_goodness_of_fit_ref 1.051
_refine_ls_hydrogen_treatment constr
_refine_ls_matrix_type full
_refine_ls_number_parameters 281
_refine_ls_number_reflns 5168
_refine_ls_number_restraints 0
_refine_ls_restrained_S_all 1.051
_refine_ls_R_factor_all 0.0599
_refine_ls_R_factor_gt 0.0492
_refine_ls_shift/su_max 0.001
_refine_ls_shift/su_mean 0.000
_refine_ls_structure_factor_coef Fsqd
_refine_ls_weighting_details 'calc w=1/[\s^2^(Fo^2^)+(0.0402P)^2^+70.0491P] where P=(Fo^2^+2Fc^2^)/3'
_refine_ls_weighting_scheme calc
_refine_ls_wR_factor_gt 0.1105
_refine_ls_wR_factor_ref 0.1178
_reflns_number_gt 4378
_reflns_number_total 5168
_reflns_threshold_expression I>2/s(I)
_cod_data_source_file ja0432259si20041110_010847.cif
_cod_data_source_block adp63
_cod_database_code 4111567

loop_
_symmetry_equiv_pos_as_xyz
'x, y, z'
'-x+1/2, -y+1/2, z'
'-x, y+1/2, -z+1/2'
'x+1/2, -y, -z+1/2'
'-x, -y, -z'
'x-1/2, y-1/2, -z'
'x, -y-1/2, z-1/2'
'-x-1/2, y, z-1/2'

loop_
_atom_site_label
_atom_site_type_symbol
_atom_site_fract_x
_atom_site_fract_y
_atom_site_fract_z
_atom_site_U_iso_or_equiv
_atom_site_adp_type
_atom_site_occupancy
_atom_site_symmetry_multiplicity
_atom_site_calc_flag
_atom_site_refinement_flags
Tl1 Tl 0.941123(15) 0.515652(19) 0.056394(19) 0.03567(13) Uani 1 1 d .
C1 C 0.9073(3) 0.4082(3) 0.1443(3) 0.0100(11) Uani 1 1 d .
C2 C 0.8445(3) 0.4139(3) 0.1755(3) 0.0089(11) Uani 1 1 d .
C3 C 0.8222(3) 0.3548(4) 0.2339(3) 0.0134(12) Uani 1 1 d .
H3A H 0.7791 0.3587 0.2541 0.016 Uiso 1 1 calc R
C4 C 0.8635(3) 0.2905(4) 0.2621(4) 0.0161(12) Uani 1 1 d .
H4A H 0.8485 0.2503 0.3015 0.019 Uiso 1 1 calc R
C5 C 0.9268(3) 0.2848(4) 0.2327(3) 0.0126(11) Uani 1 1 d .
H5A H 0.9550 0.2412 0.2526 0.015 Uiso 1 1 calc R
C6 C 0.9490(3) 0.3435(3) 0.1739(3) 0.0090(11) Uani 1 1 d .
C7 C 0.8031(3) 0.4861(4) 0.1450(3) 0.0102(11) Uani 1 1 d .
C8 C 0.8112(3) 0.5693(4) 0.1785(4) 0.0147(12) Uani 1 1 d .
C9 C 0.7751(3) 0.6372(4) 0.1458(4) 0.0219(14) Uani 1 1 d .
H9A H 0.7801 0.6933 0.1678 0.026 Uiso 1 1 calc R
C10 C 0.7322(3) 0.6245(4) 0.0822(4) 0.0234(14) Uani 1 1 d .
H10A H 0.7080 0.6715 0.0612 0.028 Uiso 1 1 calc R
C11 C 0.7246(3) 0.5437(4) 0.0493(4) 0.0199(13) Uani 1 1 d .
H11A H 0.6952 0.5355 0.0054 0.024 Uiso 1 1 calc R
C12 C 0.7598(3) 0.4732(4) 0.0797(4) 0.0132(12) Uani 1 1 d .
C13 C 0.8562(3) 0.5869(4) 0.2499(4) 0.0168(12) Uani 1 1 d .
H13A H 0.8849 0.5356 0.2568 0.020 Uiso 1 1 calc R
C14 C 0.8174(4) 0.5981(6) 0.3287(4) 0.0346(18) Uani 1 1 d .
H14A H 0.7898 0.5475 0.3372 0.052 Uiso 1 1 calc R
H14B H 0.7902 0.6496 0.3245 0.052 Uiso 1 1 calc R
H14C H 0.8472 0.6043 0.3748 0.052 Uiso 1 1 calc R
C15 C 0.8997(4) 0.6656(5) 0.2362(4) 0.0314(17) Uani 1 1 d .
H15A H 0.9246 0.6579 0.1858 0.047 Uiso 1 1 calc R
H15B H 0.9295 0.6719 0.2823 0.047 Uiso 1 1 calc R
H15C H 0.8728 0.7173 0.2316 0.047 Uiso 1 1 calc R
C16 C 0.7520(3) 0.3852(4) 0.0403(4) 0.0180(13) Uani 1 1 d .
H16A H 0.7799 0.3440 0.0713 0.022 Uiso 1 1 calc R
C17 C 0.7762(6) 0.3865(5) -0.0474(5) 0.053(3) Uani 1 1 d .
H17A H 0.7710 0.3292 -0.0716 0.079 Uiso 1 1 calc R
H17B H 0.8221 0.4026 -0.0482 0.079 Uiso 1 1 calc R
H17C H 0.7512 0.4285 -0.0790 0.079 Uiso 1 1 calc R
C18 C 0.6834(4) 0.3530(6) 0.0458(8) 0.061(3) Uani 1 1 d .
H18A H 0.6696 0.3528 0.1030 0.091 Uiso 1 1 calc R
H18B H 0.6810 0.2945 0.0238 0.091 Uiso 1 1 calc R
H18C H 0.6549 0.3909 0.0142 0.091 Uiso 1 1 calc R
C19 C 1.0170(3) 0.3377(4) 0.1415(3) 0.0104(11) Uani 1 1 d .
C20 C 1.0324(3) 0.2786(4) 0.0800(3) 0.0123(11) Uani 1 1 d .
C21 C 1.0957(3) 0.2770(4) 0.0482(4) 0.0187(13) Uani 1 1 d .
H21A H 1.1060 0.2385 0.0052 0.022 Uiso 1 1 calc R
C22 C 1.1427(3) 0.3308(4) 0.0788(4) 0.0245(15) Uani 1 1 d .
H22A H 1.1856 0.3276 0.0583 0.029 Uiso 1 1 calc R
C23 C 1.1276(3) 0.3896(4) 0.1397(4) 0.0222(14) Uani 1 1 d .
H23A H 1.1602 0.4271 0.1598 0.027 Uiso 1 1 calc R
C24 C 1.0650(3) 0.3942(4) 0.1718(4) 0.0160(12) Uani 1 1 d .
C25 C 0.9817(3) 0.2190(4) 0.0426(4) 0.0162(12) Uani 1 1 d .
H25A H 0.9422 0.2218 0.0778 0.019 Uiso 1 1 calc R
C26 C 0.9622(4) 0.2494(5) -0.0429(4) 0.0284(15) Uani 1 1 d .
H26A H 0.9478 0.3094 -0.0403 0.043 Uiso 1 1 calc R
H26B H 0.9268 0.2134 -0.0634 0.043 Uiso 1 1 calc R
H26C H 0.9995 0.2449 -0.0796 0.043 Uiso 1 1 calc R
C27 C 1.0041(4) 0.1248(4) 0.0407(4) 0.0242(14) Uani 1 1 d .
H27A H 1.0161 0.1066 0.0959 0.036 Uiso 1 1 calc R
H27B H 1.0417 0.1193 0.0046 0.036 Uiso 1 1 calc R
H27C H 0.9689 0.0884 0.0205 0.036 Uiso 1 1 calc R
C28 C 1.0507(3) 0.4570(4) 0.2407(4) 0.0188(13) Uani 1 1 d .
H28A H 1.0026 0.4648 0.2434 0.023 Uiso 1 1 calc R
C29 C 1.0723(6) 0.4197(6) 0.3206(5) 0.056(3) Uani 1 1 d .
H29A H 1.0526 0.3629 0.3281 0.084 Uiso 1 1 calc R
H29B H 1.0589 0.4578 0.3652 0.084 Uiso 1 1 calc R
H29C H 1.1196 0.4141 0.3208 0.084 Uiso 1 1 calc R
C30 C 1.0809(6) 0.5453(5) 0.2284(6) 0.052(3) Uani 1 1 d .
H30A H 1.0697 0.5824 0.2747 0.078 Uiso 1 1 calc R
H30B H 1.0643 0.5707 0.1779 0.078 Uiso 1 1 calc R
H30C H 1.1281 0.5395 0.2249 0.078 Uiso 1 1 calc R

loop_
_atom_site_aniso_label
_atom_site_aniso_U_11
_atom_site_aniso_U_22
_atom_site_aniso_U_33
_atom_site_aniso_U_23
_atom_site_aniso_U_13
_atom_site_aniso_U_12
Tl1 0.0446(2) 0.02463(17) 0.03781(19) 0.02299(12) 0.02210(13) 0.01146(12)
C1 0.015(3) 0.006(3) 0.009(3) -0.001(2) 0.000(2) 0.000(2)
C2 0.013(3) 0.008(3) 0.006(3) -0.003(2) -0.001(2) -0.001(2)
C3 0.014(3) 0.015(3) 0.011(3) 0.002(2) 0.002(2) -0.001(2)
C4 0.019(3) 0.013(3) 0.017(3) 0.006(2) 0.003(2) -0.004(2)
C5 0.020(3) 0.008(3) 0.009(3) 0.002(2) -0.001(2) 0.001(2)
C6 0.012(3) 0.008(3) 0.007(3) -0.002(2) -0.001(2) 0.000(2)
C7 0.012(3) 0.009(3) 0.010(3) 0.000(2) 0.005(2) -0.001(2)
C8 0.013(3) 0.014(3) 0.017(3) 0.001(2) 0.004(2) -0.002(2)
C9 0.023(3) 0.011(3) 0.031(4) -0.003(3) 0.002(3) 0.002(2)
C10 0.020(3) 0.016(3) 0.033(4) 0.008(3) -0.001(3) 0.010(3)
C11 0.019(3) 0.024(3) 0.017(3) 0.002(3) -0.005(2) 0.005(3)
C12 0.012(3) 0.015(3) 0.012(3) 0.001(2) -0.001(2) 0.002(2)
C13 0.019(3) 0.011(3) 0.020(3) -0.004(2) -0.001(2) -0.001(2)
C14 0.032(4) 0.053(5) 0.019(4) -0.001(3) 0.004(3) -0.016(4)
C15 0.032(4) 0.038(4) 0.024(4) -0.007(3) 0.003(3) -0.022(3)
C16 0.021(3) 0.017(3) 0.016(3) -0.004(2) -0.004(3) 0.001(2)
C17 0.111(9) 0.023(4) 0.024(4) -0.005(3) 0.014(5) 0.015(5)
C18 0.029(4) 0.037(5) 0.115(9) -0.040(6) 0.005(5) -0.010(4)
C19 0.012(3) 0.009(3) 0.010(3) 0.006(2) -0.001(2) 0.003(2)
C20 0.018(3) 0.010(3) 0.009(3) 0.004(2) 0.002(2) 0.001(2)
C21 0.020(3) 0.021(3) 0.015(3) -0.001(2) 0.005(2) 0.003(2)
C22 0.015(3) 0.024(3) 0.034(4) 0.001(3) 0.009(3) 0.002(3)
C23 0.014(3) 0.024(3) 0.028(4) -0.002(3) -0.002(3) -0.004(3)
C24 0.018(3) 0.011(3) 0.020(3) 0.000(2) 0.001(2) 0.004(2)
C25 0.019(3) 0.018(3) 0.012(3) -0.003(2) 0.002(2) -0.001(2)
C26 0.035(4) 0.033(4) 0.017(3) 0.001(3) -0.008(3) -0.001(3)
C27 0.034(4) 0.018(3) 0.020(4) -0.005(3) 0.001(3) -0.004(3)
C28 0.020(3) 0.016(3) 0.020(3) -0.006(3) -0.002(2) 0.001(2)
C29 0.117(9) 0.035(5) 0.016(4) 0.001(3) 0.000(5) 0.026(5)
C30 0.097(8) 0.019(4) 0.040(5) -0.013(4) 0.024(5) -0.013(4)

loop_
_atom_type_symbol
_atom_type_description
_atom_type_scat_dispersion_real
_atom_type_scat_dispersion_imag
_atom_type_scat_source
C C 0.0033 0.0016 'International Tables Vol C Tables 4.2.6.8 and 6.1.1.4'
H H 0.0000 0.0000 'International Tables Vol C Tables 4.2.6.8 and 6.1.1.4'
Tl Tl -2.8358 9.6688 'International Tables Vol C Tables 4.2.6.8 and 6.1.1.4'

loop_
_geom_angle_atom_site_label_1
_geom_angle_atom_site_label_2
_geom_angle_atom_site_label_3
_geom_angle
_geom_angle_site_symmetry_3
C1 Tl1 Tl1 119.74(14) 5_765
C2 C1 C6 119.1(5) .
C2 C1 Tl1 117.6(4) .
C6 C1 Tl1 123.0(4) .
C1 C2 C3 120.9(5) .
C1 C2 C7 117.1(5) .
C3 C2 C7 122.0(5) .
C4 C3 C2 119.6(5) .
C4 C3 H3A 120.2 .
C2 C3 H3A 120.2 .
C3 C4 C5 120.3(5) .
C3 C4 H4A 119.8 .
C5 C4 H4A 119.8 .
C4 C5 C6 120.1(5) .
C4 C5 H5A 120.0 .
C6 C5 H5A 120.0 .
C5 C6 C1 120.0(5) .
C5 C6 C19 120.5(5) .
C1 C6 C19 119.5(5) .
C12 C7 C8 120.0(5) .
C12 C7 C2 120.6(5) .
C8 C7 C2 119.2(5) .
C9 C8 C7 118.5(6) .
C9 C8 C13 119.1(5) .
C7 C8 C13 122.4(5) .
C10 C9 C8 121.5(6) .
C10 C9 H9A 119.2 .
C8 C9 H9A 119.2 .
C11 C10 C9 120.0(6) .
C11 C10 H10A 120.0 .
C9 C10 H10A 120.0 .
C10 C11 C12 120.9(6) .
C10 C11 H11A 119.5 .
C12 C11 H11A 119.5 .
C11 C12 C7 119.1(5) .
C11 C12 C16 119.7(5) .
C7 C12 C16 121.2(5) .
C8 C13 C14 110.6(5) .
C8 C13 C15 112.8(5) .
C14 C13 C15 109.9(5) .
C8 C13 H13A 107.8 .
C14 C13 H13A 107.8 .
C15 C13 H13A 107.8 .
C13 C14 H14A 109.5 .
C13 C14 H14B 109.5 .
H14A C14 H14B 109.5 .
C13 C14 H14C 109.5 .
H14A C14 H14C 109.5 .
H14B C14 H14C 109.5 .
C13 C15 H15A 109.5 .
C13 C15 H15B 109.5 .
H15A C15 H15B 109.5 .
C13 C15 H15C 109.5 .
H15A C15 H15C 109.5 .
H15B C15 H15C 109.5 .
C18 C16 C12 111.9(6) .
C18 C16 C17 111.7(8) .
C12 C16 C17 110.7(6) .
C18 C16 H16A 107.4 .
C12 C16 H16A 107.4 .
C17 C16 H16A 107.4 .
C16 C17 H17A 109.5 .
C16 C17 H17B 109.5 .
H17A C17 H17B 109.5 .
C16 C17 H17C 109.5 .
H17A C17 H17C 109.5 .
H17B C17 H17C 109.5 .
C16 C18 H18A 109.5 .
C16 C18 H18B 109.5 .
H18A C18 H18B 109.5 .
C16 C18 H18C 109.5 .
H18A C18 H18C 109.5 .
H18B C18 H18C 109.5 .
C20 C19 C24 120.0(5) .
C20 C19 C6 120.4(5) .
C24 C19 C6 119.6(5) .
C19 C20 C21 119.3(5) .
C19 C20 C25 122.1(5) .
C21 C20 C25 118.5(5) .
C22 C21 C20 120.6(6) .
C22 C21 H21A 119.7 .
C20 C21 H21A 119.7 .
C21 C22 C23 120.2(6) .
C21 C22 H22A 119.9 .
C23 C22 H22A 119.9 .
C22 C23 C24 120.8(6) .
C22 C23 H23A 119.6 .
C24 C23 H23A 119.6 .
C23 C24 C19 119.0(6) .
C23 C24 C28 119.5(6) .
C19 C24 C28 121.5(5) .
C20 C25 C26 111.1(5) .
C20 C25 C27 112.3(5) .
C26 C25 C27 110.8(5) .
C20 C25 H25A 107.5 .
C26 C25 H25A 107.5 .
C27 C25 H25A 107.5 .
C25 C26 H26A 109.5 .
C25 C26 H26B 109.5 .
H26A C26 H26B 109.5 .
C25 C26 H26C 109.5 .
H26A C26 H26C 109.5 .
H26B C26 H26C 109.5 .
C25 C27 H27A 109.5 .
C25 C27 H27B 109.5 .
H27A C27 H27B 109.5 .
C25 C27 H27C 109.5 .
H27A C27 H27C 109.5 .
H27B C27 H27C 109.5 .
C29 C28 C30 110.0(7) .
C29 C28 C24 110.0(6) .
C30 C28 C24 113.6(6) .
C29 C28 H28A 107.7 .
C30 C28 H28A 107.7 .
C24 C28 H28A 107.7 .
C28 C29 H29A 109.5 .
C28 C29 H29B 109.5 .
H29A C29 H29B 109.5 .
C28 C29 H29C 109.5 .
H29A C29 H29C 109.5 .
H29B C29 H29C 109.5 .
C28 C30 H30A 109.5 .
C28 C30 H30B 109.5 .
H30A C30 H30B 109.5 .
C28 C30 H30C 109.5 .
H30A C30 H30C 109.5 .
H30B C30 H30C 109.5 .

loop_
_geom_bond_atom_site_label_1
_geom_bond_atom_site_label_2
_geom_bond_distance
_geom_bond_site_symmetry_2
Tl1 C1 2.314(5) .
Tl1 Tl1 3.0932(8) 5_765
C1 C2 1.396(8) .
C1 C6 1.411(8) .
C2 C3 1.405(8) .
C2 C7 1.498(8) .
C3 C4 1.393(8) .
C3 H3A 0.9500 .
C4 C5 1.397(8) .
C4 H4A 0.9500 .
C5 C6 1.406(8) .
C5 H5A 0.9500 .
C6 C19 1.503(7) .
C7 C12 1.409(8) .
C7 C8 1.415(8) .
C8 C9 1.399(9) .
C8 C13 1.519(8) .
C9 C10 1.382(9) .
C9 H9A 0.9500 .
C10 C11 1.375(10) .
C10 H10A 0.9500 .
C11 C12 1.406(8) .
C11 H11A 0.9500 .
C12 C16 1.522(8) .
C13 C14 1.530(9) .
C13 C15 1.534(9) .
C13 H13A 1.0000 .
C14 H14A 0.9800 .
C14 H14B 0.9800 .
C14 H14C 0.9800 .
C15 H15A 0.9800 .
C15 H15B 0.9800 .
C15 H15C 0.9800 .
C16 C18 1.505(10) .
C16 C17 1.523(10) .
C16 H16A 1.0000 .
C17 H17A 0.9800 .
C17 H17B 0.9800 .
C17 H17C 0.9800 .
C18 H18A 0.9800 .
C18 H18B 0.9800 .
C18 H18C 0.9800 .
C19 C20 1.400(8) .
C19 C24 1.415(8) .
C20 C21 1.406(9) .
C20 C25 1.528(8) .
C21 C22 1.375(9) .
C21 H21A 0.9500 .
C22 C23 1.389(10) .
C22 H22A 0.9500 .
C23 C24 1.395(9) .
C23 H23A 0.9500 .
C24 C28 1.523(8) .
C25 C26 1.534(9) .
C25 C27 1.536(9) .
C25 H25A 1.0000 .
C26 H26A 0.9800 .
C26 H26B 0.9800 .
C26 H26C 0.9800 .
C27 H27A 0.9800 .
C27 H27B 0.9800 .
C27 H27C 0.9800 .
C28 C29 1.501(10) .
C28 C30 1.520(10) .
C28 H28A 1.0000 .
C29 H29A 0.9800 .
C29 H29B 0.9800 .
C29 H29C 0.9800 .
C30 H30A 0.9800 .
C30 H30B 0.9800 .
C30 H30C 0.9800 .
